data_7108687
loop_
_publ_author_name
'Eustina Batisai'
'Matteo Lusi'
'Tia Jacobs'
'Leonard J. Barbour'

_publ_section_title
;
 A mechanochemically synthesised solid solution enables engineering of the
 sorption properties of a Werner clathrate
;
_journal_name_full Chem.Commun.
_journal_page_first 12171
_journal_paper_doi 10.1039/c2cc37261d
_journal_volume 48
_journal_year 2012
_chemical_formula_moiety 'C44 H36 Cl2 Co N4, 2(C8 H10), 0.67(C8), 1.33(C6)'
_chemical_formula_sum 'C73.34 H56 Cl2 Co N4'
_chemical_formula_weight 1123.43
_chemical_name_systematic
;
?
;
_space_group_IT_number 15
_symmetry_cell_setting monoclinic
_symmetry_space_group_name_Hall '-C 2yc'
_symmetry_space_group_name_H-M 'C 1 2/c 1'
_atom_sites_solution_hydrogens geom
_atom_sites_solution_primary direct
_atom_sites_solution_secondary difmap
_audit_creation_method SHELXL-97
_cell_angle_alpha 90.00
_cell_angle_beta 96.357(3)
_cell_angle_gamma 90.00
_cell_formula_units_Z 4
_cell_length_a 9.7131(18)
_cell_length_b 23.566(4)
_cell_length_c 28.167(5)
_cell_measurement_reflns_used 2449
_cell_measurement_temperature 100(2)
_cell_measurement_theta_max 23.40
_cell_measurement_theta_min 2.26
_cell_volume 6408(2)
_computing_cell_refinement 'SAINT (Bruker, 2009)'
_computing_data_collection 'APEX2 (Bruker, 2009)'
_computing_data_reduction SAINT
_computing_molecular_graphics 'X-Seed (Barbour 2001)'
_computing_structure_refinement 'SHELXL (Sheldrick, 2008)'
_computing_structure_solution 'SHELXS (Sheldrick, 2008)'
_diffrn_ambient_temperature 100(2)
_diffrn_measured_fraction_theta_full 0.991
_diffrn_measured_fraction_theta_max 0.991
_diffrn_measurement_device_type 'Bruker Duo CCD Area Detector'
_diffrn_radiation_monochromator graphite
_diffrn_radiation_source 'fine-focus sealed tube'
_diffrn_radiation_type MoK\a
_diffrn_radiation_wavelength 0.71073
_diffrn_reflns_av_R_equivalents 0.0803
_diffrn_reflns_av_sigmaI/netI 0.0974
_diffrn_reflns_limit_h_max 12
_diffrn_reflns_limit_h_min -12
_diffrn_reflns_limit_k_max 30
_diffrn_reflns_limit_k_min -31
_diffrn_reflns_limit_l_max 37
_diffrn_reflns_limit_l_min -31
_diffrn_reflns_number 23171
_diffrn_reflns_theta_full 28.37
_diffrn_reflns_theta_max 28.37
_diffrn_reflns_theta_min 1.45
_exptl_absorpt_coefficient_mu 0.395
_exptl_absorpt_correction_T_max 0.9729
_exptl_absorpt_correction_T_min 0.8743
_exptl_absorpt_correction_type multi-scan
_exptl_absorpt_process_details 'SADABS (Bruker 2002)'
_exptl_crystal_colour pink
_exptl_crystal_density_diffrn 1.165
_exptl_crystal_density_method 'not measured'
_exptl_crystal_description plate
_exptl_crystal_F_000 2340.4
_exptl_crystal_size_max 0.35
_exptl_crystal_size_mid 0.22
_exptl_crystal_size_min 0.07
_refine_diff_density_max 1.091
_refine_diff_density_min -0.559
_refine_diff_density_rms 0.119
_refine_ls_extinction_method none
_refine_ls_goodness_of_fit_ref 1.028
_refine_ls_hydrogen_treatment constr
_refine_ls_matrix_type full
_refine_ls_number_parameters 459
_refine_ls_number_reflns 7934
_refine_ls_number_restraints 17
_refine_ls_restrained_S_all 1.030
_refine_ls_R_factor_all 0.1829
_refine_ls_R_factor_gt 0.0997
_refine_ls_shift/su_max 0.007
_refine_ls_shift/su_mean 0.000
_refine_ls_structure_factor_coef Fsqd
_refine_ls_weighting_details 'calc w=1/[\s^2^(Fo^2^)+(0.1612P)^2^+16.4445P] where P=(Fo^2^+2Fc^2^)/3'
_refine_ls_weighting_scheme calc
_refine_ls_wR_factor_gt 0.2618
_refine_ls_wR_factor_ref 0.3154
_reflns_number_gt 4039
_reflns_number_total 7934
_reflns_threshold_expression >2sigma(I)
_cod_data_source_file c2cc37261d.txt
_cod_data_source_block g:2
_cod_original_sg_symbol_H-M C2/c
_cod_database_code 7108687

loop_
_symmetry_equiv_pos_as_xyz
'x, y, z'
'-x, y, -z+1/2'
'x+1/2, y+1/2, z'
'-x+1/2, y+1/2, -z+1/2'
'-x, -y, -z'
'x, -y, z-1/2'
'-x+1/2, -y+1/2, -z'
'x+1/2, -y+1/2, z-1/2'

loop_
_atom_site_label
_atom_site_type_symbol
_atom_site_fract_x
_atom_site_fract_y
_atom_site_fract_z
_atom_site_U_iso_or_equiv
_atom_site_adp_type
_atom_site_occupancy
_atom_site_symmetry_multiplicity
_atom_site_calc_flag
_atom_site_refinement_flags
_atom_site_disorder_assembly
_atom_site_disorder_group
Co1 Co 0.5000 0.23746(4) 0.2500 0.0380(3) Uani 1 2 d S . .
Cl1 Cl 0.71552(13) 0.23580(6) 0.30515(4) 0.0440(4) Uani 1 1 d . D .
N13 N 0.5000 0.3281(3) 0.2500 0.0541(19) Uani 1 2 d S . .
C14 C 0.6167(6) 0.3586(2) 0.2480(3) 0.0601(19) Uani 1 1 d . . .
H14 H 0.7008 0.3383 0.2466 0.072 Uiso 1 1 calc R D .
C15 C 0.6228(6) 0.4165(2) 0.2477(3) 0.0615(19) Uani 1 1 d . D .
H15 H 0.7086 0.4352 0.2459 0.074 Uiso 1 1 calc R . .
C16 C 0.5000 0.4484(3) 0.2500 0.048(2) Uani 1 2 d S . .
C17 C 0.5000 0.5109(3) 0.2500 0.0387(17) Uani 1 2 d S . .
C18 C 0.6033(5) 0.5417(2) 0.22949(19) 0.0397(12) Uani 1 1 d . . .
H18 H 0.6742 0.5219 0.2157 0.048 Uiso 1 1 calc R D .
C19 C 0.6021(6) 0.6000(2) 0.22934(17) 0.0416(13) Uani 1 1 d . D .
H19 H 0.6713 0.6204 0.2151 0.050 Uiso 1 1 calc R . .
C20 C 0.5000 0.6290(3) 0.2500 0.0421(18) Uani 1 2 d S . .
H20 H 0.5000 0.6693 0.2500 0.051 Uiso 1 2 calc SR D .
N21 N 0.5000 0.1467(3) 0.2500 0.0403(15) Uani 1 2 d S . .
C22 C 0.5187(6) 0.1164(2) 0.29073(17) 0.0414(13) Uani 1 1 d . . .
H22 H 0.5326 0.1365 0.3201 0.050 Uiso 1 1 calc R D .
C23 C 0.5190(5) 0.0582(2) 0.29232(16) 0.0341(11) Uani 1 1 d . D .
H23 H 0.5321 0.0392 0.3223 0.041 Uiso 1 1 calc R . .
C24 C 0.5000 0.0266(3) 0.2500 0.0286(14) Uani 1 2 d S . .
C25 C 0.5000 -0.0366(3) 0.2500 0.0273(13) Uani 1 2 d S . .
C26 C 0.4999(5) -0.0670(2) 0.20773(19) 0.0404(12) Uani 1 1 d . . .
H26 H 0.4997 -0.0471 0.1784 0.048 Uiso 1 1 calc R D .
C27 C 0.5002(6) -0.1263(2) 0.2075(2) 0.0489(14) Uani 1 1 d . D .
H27 H 0.5006 -0.1463 0.1783 0.059 Uiso 1 1 calc R . .
C28 C 0.5000 -0.1557(3) 0.2500 0.050(2) Uani 1 2 d S . .
H28 H 0.5000 -0.1960 0.2500 0.060 Uiso 1 2 calc SR D .
C2A C 0.6869(13) 0.4896(5) 0.4253(4) 0.018(3) Uiso 0.344(6) 1 d P A 2
C3A C 0.7038(16) 0.5171(6) 0.3763(6) 0.027(3) Uiso 0.344(6) 1 d P A 2
C4A C 0.705(3) 0.5737(8) 0.3735(10) 0.032(9) Uiso 0.344(6) 1 d P A 2
C5A C 0.6975(14) 0.6082(6) 0.4120(5) 0.030(3) Uiso 0.344(6) 1 d P A 2
C6A C 0.6827(14) 0.5864(6) 0.4550(5) 0.030(3) Uiso 0.344(6) 1 d P A 2
C7A C 0.6732(11) 0.5286(5) 0.4603(4) 0.014(2) Uiso 0.344(6) 1 d P A 2
C1B C 0.6732(12) 0.4034(3) 0.4224(3) 0.048(4) Uiso 0.335(7) 1 d PG B 1
C2B C 0.6977(11) 0.4125(3) 0.3753(3) 0.025(3) Uiso 0.335(7) 1 d PG B 1
C3B C 0.7045(11) 0.4675(4) 0.3579(2) 0.040(4) Uiso 0.335(7) 1 d PG B 1
C4B C 0.6867(11) 0.5134(3) 0.3876(3) 0.015(3) Uiso 0.335(7) 1 d PGD B 1
C5B C 0.6622(11) 0.5043(3) 0.4347(3) 0.027(3) Uiso 0.335(7) 1 d PGD B 1
C6B C 0.6555(13) 0.4493(4) 0.4521(3) 0.054(5) Uiso 0.335(7) 1 d PG B 1
C1C C 0.6791(9) 0.4279(2) 0.4304(2) 0.015(2) Uiso 0.322(5) 1 d PG C 3
C2C C 0.7382(8) 0.3921(3) 0.3990(2) 0.031(3) Uiso 0.322(5) 1 d PG C 3
C3C C 0.7312(8) 0.3336(3) 0.4047(3) 0.047(4) Uiso 0.322(5) 1 d PG C 3
C4C C 0.6652(10) 0.3109(2) 0.4418(3) 0.027(3) Uiso 0.322(5) 1 d PG C 3
C5C C 0.6062(9) 0.3467(3) 0.4731(2) 0.028(3) Uiso 0.322(5) 1 d PG C 3
C6C C 0.6131(8) 0.4052(3) 0.4674(2) 0.019(3) Uiso 0.322(5) 1 d PG C 3
N1D N 0.611(3) 0.2426(9) 0.1914(4) 0.053(8) Uani 0.550(8) 1 d PG D 1
C2D C 0.737(3) 0.2148(9) 0.1910(5) 0.044(4) Uani 0.550(8) 1 d PG D 1
H2D H 0.7651 0.1869 0.2144 0.053 Uiso 0.550(8) 1 calc PR D 1
C3D C 0.8154(15) 0.2276(12) 0.1578(10) 0.032(4) Uani 0.550(8) 1 d P D 1
H3D H 0.9020 0.2087 0.1589 0.039 Uiso 0.550(8) 1 calc PR D 1
C4D C 0.784(2) 0.2661(7) 0.1216(6) 0.039(4) Uani 0.550(8) 1 d P D 1
C5D C 0.6560(16) 0.2911(6) 0.1211(5) 0.047(3) Uani 0.550(8) 1 d P D 1
H5D H 0.6265 0.3174 0.0965 0.056 Uiso 0.550(8) 1 calc PR D 1
C6D C 0.5698(16) 0.2791(6) 0.1552(5) 0.036(3) Uani 0.550(8) 1 d P D 1
H6D H 0.4810 0.2964 0.1535 0.043 Uiso 0.550(8) 1 calc PR D 1
C7D C 0.8822(14) 0.2758(6) 0.0862(4) 0.043(3) Uani 0.550(8) 1 d P D 1
C8D C 1.0223(11) 0.2674(5) 0.0959(4) 0.047(3) Uani 0.550(8) 1 d P D 1
H8D H 1.0571 0.2534 0.1266 0.056 Uiso 0.550(8) 1 calc PR D 1
C9D C 1.1138(12) 0.2781(5) 0.0638(4) 0.052(3) Uani 0.550(8) 1 d P D 1
H9D H 1.2101 0.2718 0.0721 0.062 Uiso 0.550(8) 1 calc PR D 1
C10D C 1.0654(14) 0.2981(5) 0.0190(4) 0.055(3) Uani 0.550(8) 1 d P D 1
H10D H 1.1270 0.3025 -0.0046 0.065 Uiso 0.550(8) 1 calc PR D 1
C11D C 0.934(3) 0.3111(11) 0.0093(8) 0.065(6) Uani 0.550(8) 1 d P D 1
H11D H 0.8995 0.3255 -0.0213 0.078 Uiso 0.550(8) 1 calc PR D 1
C12D C 0.848(3) 0.3038(8) 0.0428(6) 0.056(4) Uani 0.550(8) 1 d P D 1
H12D H 0.7572 0.3187 0.0366 0.067 Uiso 0.550(8) 1 calc PR D 1
N1E N 0.630(4) 0.2395(10) 0.1883(5) 0.031(5) Uani 0.450(8) 1 d P D 2
C2E C 0.758(4) 0.2260(13) 0.1935(8) 0.044(4) Uani 0.450(8) 1 d P D 2
H2E H 0.7948 0.2144 0.2247 0.053 Uiso 0.450(8) 1 calc PR D 2
C3E C 0.8595(19) 0.2260(15) 0.1567(11) 0.028(4) Uani 0.450(8) 1 d P D 2
H3E H 0.9523 0.2130 0.1629 0.033 Uiso 0.450(8) 1 calc PR D 2
C4E C 0.800(2) 0.2479(9) 0.1104(8) 0.037(4) Uani 0.450(8) 1 d P D 2
C5E C 0.6633(18) 0.2642(9) 0.1066(6) 0.050(4) Uani 0.450(8) 1 d P D 2
H5E H 0.6221 0.2804 0.0776 0.060 Uiso 0.450(8) 1 calc PR D 2
C6E C 0.586(2) 0.2574(9) 0.1435(7) 0.045(5) Uani 0.450(8) 1 d P D 2
H6E H 0.4903 0.2663 0.1371 0.054 Uiso 0.450(8) 1 calc PR D 2
C7E C 0.8829(15) 0.2510(7) 0.0697(6) 0.051(4) Uani 0.450(8) 1 d PD D 2
C8E C 0.9865(12) 0.2116(6) 0.0634(4) 0.049(3) Uani 0.450(8) 1 d PD D 2
H8E H 1.0082 0.1835 0.0872 0.059 Uiso 0.450(8) 1 calc PR D 2
C9E C 1.0583(15) 0.2122(6) 0.0241(5) 0.059(4) Uani 0.450(8) 1 d PD D 2
H9E H 1.1213 0.1824 0.0194 0.071 Uiso 0.450(8) 1 calc PR D 2
C10E C 1.0394(14) 0.2559(8) -0.0089(6) 0.078(6) Uani 0.450(8) 1 d PD D 2
H10E H 1.0973 0.2605 -0.0337 0.094 Uiso 0.450(8) 1 calc PR D 2
C11E C 0.931(3) 0.2926(12) -0.0033(9) 0.067(8) Uani 0.450(8) 1 d PD D 2
H11E H 0.9144 0.3232 -0.0251 0.080 Uiso 0.450(8) 1 calc PR D 2
C12E C 0.846(4) 0.2869(10) 0.0320(7) 0.056(4) Uani 0.450(8) 1 d PD D 2
H12E H 0.7613 0.3076 0.0305 0.067 Uiso 0.450(8) 1 calc PR D 2
C1F C 0.8805(7) 0.5083(4) 0.0761(2) 0.092(3) Uani 1 1 d D E 1
C2F C 0.9391(9) 0.5614(5) 0.0686(3) 0.116(4) Uani 1 1 d D E 1
H2F H 1.0203 0.5657 0.0530 0.139 Uiso 1 1 calc R E 1
C3F C 0.8727(12) 0.6055(5) 0.0850(3) 0.108(3) Uani 1 1 d D E 1
H3F H 0.9139 0.6419 0.0831 0.130 Uiso 1 1 calc R E 1
C4F C 0.7421(12) 0.6023(4) 0.1057(3) 0.108(4) Uani 1 1 d D E 1
H4F H 0.6931 0.6348 0.1146 0.130 Uiso 1 1 calc R E 1
C5F C 0.6986(9) 0.5504(4) 0.1108(3) 0.081(2) Uani 1 1 d D E 1
H5F H 0.6151 0.5466 0.1252 0.097 Uiso 1 1 calc R E 1
C6F C 0.7560(8) 0.5027(4) 0.0986(2) 0.080(3) Uani 1 1 d D E 1
C7F C 0.7050(9) 0.4440(4) 0.1064(3) 0.097(3) Uani 1 1 d D E 1
H7F1 H 0.7840 0.4180 0.1117 0.146 Uiso 1 1 calc R E 1
H7F2 H 0.6439 0.4317 0.0783 0.146 Uiso 1 1 calc R E 1
H7F3 H 0.6536 0.4437 0.1345 0.146 Uiso 1 1 calc R E 1
C8F C 0.9474(9) 0.4536(5) 0.0632(3) 0.118(4) Uani 1 1 d D E 1
H8F1 H 0.9940 0.4593 0.0345 0.177 Uiso 1 1 calc R E 1
H8F2 H 0.8763 0.4242 0.0572 0.177 Uiso 1 1 calc R E 1
H8F3 H 1.0154 0.4418 0.0897 0.177 Uiso 1 1 calc R E 1
C7B C 0.6423(18) 0.5544(6) 0.4656(5) 0.043(4) Uiso 0.335(7) 1 d PD B 1
C8B C 0.697(3) 0.5717(7) 0.3673(10) 0.026(8) Uiso 0.335(7) 1 d PD B 1

loop_
_atom_site_aniso_label
_atom_site_aniso_U_11
_atom_site_aniso_U_22
_atom_site_aniso_U_33
_atom_site_aniso_U_23
_atom_site_aniso_U_13
_atom_site_aniso_U_12
Co1 0.0500(7) 0.0244(5) 0.0351(5) 0.000 -0.0156(4) 0.000
Cl1 0.0408(7) 0.0523(8) 0.0356(7) -0.0119(6) -0.0109(5) 0.0171(6)
N13 0.024(3) 0.029(3) 0.105(6) 0.000 -0.013(3) 0.000
C14 0.019(3) 0.035(3) 0.125(6) -0.012(3) -0.003(3) 0.003(2)
C15 0.024(3) 0.031(3) 0.131(6) -0.021(3) 0.014(3) -0.006(2)
C16 0.022(4) 0.022(3) 0.102(7) 0.000 0.018(4) 0.000
C17 0.025(4) 0.032(4) 0.063(5) 0.000 0.019(3) 0.000
C18 0.037(3) 0.037(3) 0.049(3) -0.012(2) 0.022(2) -0.011(2)
C19 0.055(3) 0.040(3) 0.032(3) -0.001(2) 0.012(2) -0.021(3)
C20 0.067(5) 0.024(4) 0.032(4) 0.000 -0.007(3) 0.000
N21 0.064(4) 0.035(3) 0.021(3) 0.000 0.000(3) 0.000
C22 0.066(4) 0.035(3) 0.023(2) 0.000(2) 0.000(2) 0.001(2)
C23 0.045(3) 0.034(3) 0.023(2) 0.0043(19) 0.004(2) 0.002(2)
C24 0.027(3) 0.034(4) 0.026(3) 0.000 0.008(3) 0.000
C25 0.020(3) 0.023(3) 0.039(4) 0.000 0.003(3) 0.000
C26 0.042(3) 0.034(3) 0.043(3) -0.008(2) 0.001(2) -0.006(2)
C27 0.048(3) 0.030(3) 0.066(4) -0.011(3) -0.007(3) -0.005(2)
C28 0.038(4) 0.020(4) 0.087(6) 0.000 -0.013(4) 0.000
N1D 0.045(11) 0.049(13) 0.059(13) 0.012(9) -0.019(8) -0.006(8)
C2D 0.083(10) 0.021(8) 0.027(3) 0.000(3) -0.009(4) 0.004(8)
C3D 0.017(9) 0.031(6) 0.046(8) 0.006(5) -0.011(8) 0.010(9)
C4D 0.050(9) 0.042(10) 0.023(7) 0.008(6) -0.002(6) -0.005(7)
C5D 0.042(7) 0.058(9) 0.036(8) 0.020(6) -0.014(6) 0.005(7)
C6D 0.034(7) 0.041(8) 0.033(7) 0.020(6) 0.002(5) -0.001(6)
C7D 0.051(7) 0.046(7) 0.031(6) 0.001(5) -0.007(5) -0.018(6)
C8D 0.045(6) 0.053(7) 0.042(5) 0.005(5) 0.007(4) -0.001(5)
C9D 0.048(7) 0.067(8) 0.041(6) 0.001(5) 0.007(5) -0.001(5)
C10D 0.066(8) 0.057(7) 0.042(6) 0.005(5) 0.013(6) -0.001(6)
C11D 0.102(14) 0.063(12) 0.028(9) 0.005(7) 0.002(8) -0.010(9)
C12D 0.076(5) 0.062(12) 0.030(8) 0.003(7) 0.004(7) 0.012(9)
N1E 0.051(13) 0.020(9) 0.018(8) 0.008(7) -0.010(6) -0.011(8)
C2E 0.083(10) 0.021(8) 0.027(3) 0.000(3) -0.009(4) 0.004(8)
C3E 0.012(9) 0.041(9) 0.029(7) 0.004(5) -0.004(8) 0.012(10)
C4E 0.027(7) 0.048(13) 0.035(11) 0.002(7) 0.007(7) -0.001(8)
C5E 0.035(8) 0.084(14) 0.030(8) 0.020(8) 0.006(6) 0.015(10)
C6E 0.026(7) 0.070(15) 0.037(9) 0.002(8) -0.004(6) 0.018(9)
C7E 0.044(8) 0.064(12) 0.043(9) 0.009(7) -0.008(7) -0.008(8)
C8E 0.037(7) 0.060(9) 0.052(8) 0.008(6) 0.013(6) 0.006(6)
C9E 0.052(9) 0.063(9) 0.065(9) 0.021(8) 0.015(7) 0.009(7)
C10E 0.023(7) 0.135(17) 0.079(12) 0.033(12) 0.016(7) 0.013(9)
C11E 0.066(13) 0.09(2) 0.043(15) 0.027(13) 0.004(10) 0.004(14)
C12E 0.076(5) 0.062(12) 0.030(8) 0.003(7) 0.004(7) 0.012(9)
C1F 0.044(4) 0.202(11) 0.030(3) -0.031(5) -0.003(3) -0.043(6)
C2F 0.053(5) 0.231(13) 0.063(5) -0.076(7) 0.004(4) -0.021(7)
C3F 0.159(10) 0.113(8) 0.050(5) 0.008(5) 0.000(6) -0.022(7)
C4F 0.198(12) 0.081(6) 0.052(5) 0.025(4) 0.041(6) 0.038(7)
C5F 0.068(5) 0.105(7) 0.066(5) -0.001(5) -0.004(4) 0.001(5)
C6F 0.069(5) 0.133(8) 0.035(3) -0.029(4) -0.009(3) -0.002(5)
C7F 0.077(6) 0.160(9) 0.048(4) 0.011(5) -0.025(4) -0.053(6)
C8F 0.067(6) 0.216(12) 0.064(5) -0.055(7) -0.025(4) 0.023(7)

loop_
_atom_type_symbol
_atom_type_description
_atom_type_scat_dispersion_real
_atom_type_scat_dispersion_imag
_atom_type_scat_source
C C 0.0033 0.0016 'International Tables Vol C Tables 4.2.6.8 and 6.1.1.4'
H H 0.0000 0.0000 'International Tables Vol C Tables 4.2.6.8 and 6.1.1.4'
N N 0.0061 0.0033 'International Tables Vol C Tables 4.2.6.8 and 6.1.1.4'
Cl Cl 0.1484 0.1585 'International Tables Vol C Tables 4.2.6.8 and 6.1.1.4'
Co Co 0.3494 0.9721 'International Tables Vol C Tables 4.2.6.8 and 6.1.1.4'

loop_
_geom_angle_atom_site_label_1
_geom_angle_atom_site_label_2
_geom_angle_atom_site_label_3
_geom_angle
_geom_angle_site_symmetry_1
_geom_angle_site_symmetry_3
N1D Co1 N1D 173.3(11) 2_655 .
N1D Co1 N13 86.7(5) 2_655 .
N1D Co1 N13 86.7(6) . .
N1D Co1 N21 93.3(5) 2_655 .
N1D Co1 N21 93.3(6) . .
N13 Co1 N21 180.000(1) . .
N1D Co1 N1E 3.4(13) 2_655 2_655
N1D Co1 N1E 174.7(8) . 2_655
N13 Co1 N1E 88.8(6) . 2_655
N21 Co1 N1E 91.2(6) . 2_655
N1D Co1 N1E 174.7(7) 2_655 .
N1D Co1 N1E 3.4(16) . .
N13 Co1 N1E 88.8(6) . .
N21 Co1 N1E 91.2(6) . .
N1E Co1 N1E 177.6(12) 2_655 .
N1D Co1 Cl1 91.4(5) 2_655 2_655
N1D Co1 Cl1 88.7(7) . 2_655
N13 Co1 Cl1 90.91(4) . 2_655
N21 Co1 Cl1 89.09(4) . 2_655
N1E Co1 Cl1 88.7(7) 2_655 2_655
N1E Co1 Cl1 91.3(7) . 2_655
N1D Co1 Cl1 88.7(4) 2_655 .
N1D Co1 Cl1 91.4(7) . .
N13 Co1 Cl1 90.91(4) . .
N21 Co1 Cl1 89.09(4) . .
N1E Co1 Cl1 91.3(7) 2_655 .
N1E Co1 Cl1 88.7(7) . .
Cl1 Co1 Cl1 178.18(8) 2_655 .
C14 N13 C14 115.6(7) 2_655 .
C14 N13 Co1 122.2(3) 2_655 .
C14 N13 Co1 122.2(3) . .
N13 C14 C15 124.7(5) . .
N13 C14 H14 117.6 . .
C15 C14 H14 117.6 . .
C14 C15 C16 119.5(5) . .
C14 C15 H15 120.2 . .
C16 C15 H15 120.2 . .
C15 C16 C15 115.9(7) 2_655 .
C15 C16 C17 122.1(3) 2_655 .
C15 C16 C17 122.1(3) . .
C18 C17 C18 118.1(6) . 2_655
C18 C17 C16 120.9(3) . .
C18 C17 C16 120.9(3) 2_655 .
C19 C18 C17 120.6(5) . .
C19 C18 H18 119.7 . .
C17 C18 H18 119.7 . .
C18 C19 C20 119.8(5) . .
C18 C19 H19 120.1 . .
C20 C19 H19 120.1 . .
C19 C20 C19 121.0(7) . 2_655
C19 C20 H20 119.5 . .
C19 C20 H20 119.5 2_655 .
C22 N21 C22 116.0(6) . 2_655
C22 N21 Co1 122.0(3) . .
C22 N21 Co1 122.0(3) 2_655 .
N21 C22 C23 123.8(5) . .
N21 C22 H22 118.1 . .
C23 C22 H22 118.1 . .
C22 C23 C24 120.3(4) . .
C22 C23 H23 119.9 . .
C24 C23 H23 119.9 . .
C23 C24 C23 115.7(6) 2_655 .
C23 C24 C25 122.1(3) 2_655 .
C23 C24 C25 122.1(3) . .
C26 C25 C26 117.8(6) 2_655 .
C26 C25 C24 121.1(3) 2_655 .
C26 C25 C24 121.1(3) . .
C25 C26 C27 121.3(5) . .
C25 C26 H26 119.3 . .
C27 C26 H26 119.3 . .
C28 C27 C26 119.8(6) . .
C28 C27 H27 120.1 . .
C26 C27 H27 120.1 . .
C27 C28 C27 119.8(7) . 2_655
C27 C28 H28 120.1 . .
C27 C28 H28 120.1 2_655 .
C7A C2A C3A 113.0(11) . .
C4A C3A C2A 118.1(17) . .
C3A C4A C5A 123(2) . .
C6A C5A C4A 120.8(14) . .
C5A C6A C7A 119.5(12) . .
C2A C7A C6A 125.1(11) . .
C2B C1B C6B 120.0 . .
C3B C2B C1B 120.0 . .
C2B C3B C4B 120.0 . .
C5B C4B C3B 120.0 . .
C5B C4B C8B 122.2(12) . .
C3B C4B C8B 117.8(12) . .
C6B C5B C4B 120.0 . .
C6B C5B C7B 121.1(9) . .
C4B C5B C7B 118.9(9) . .
C5B C6B C1B 120.0 . .
C2C C1C C6C 120.0 . .
C3C C2C C1C 120.0 . .
C4C C3C C2C 120.0 . .
C3C C4C C5C 120.0 . .
C6C C5C C4C 120.0 . .
C5C C6C C1C 120.0 . .
C6D N1D C2D 118.5(14) . .
C6D N1D Co1 120.1(19) . .
C2D N1D Co1 120.9(7) . .
C3D C2D N1D 118.8(18) . .
C3D C2D H2D 120.6 . .
N1D C2D H2D 120.6 . .
C2D C3D C4D 126(2) . .
C2D C3D H3D 117.2 . .
C4D C3D H3D 117.2 . .
C3D C4D C5D 114.8(17) . .
C3D C4D C7D 119.8(16) . .
C5D C4D C7D 125.4(16) . .
C6D C5D C4D 121.7(14) . .
C6D C5D H5D 119.2 . .
C4D C5D H5D 119.2 . .
N1D C6D C5D 120.4(17) . .
N1D C6D H6D 119.8 . .
C5D C6D H6D 119.8 . .
C8D C7D C12D 112.0(16) . .
C8D C7D C4D 123.1(12) . .
C12D C7D C4D 123.9(17) . .
C9D C8D C7D 123.2(11) . .
C9D C8D H8D 118.4 . .
C7D C8D H8D 118.4 . .
C8D C9D C10D 119.3(11) . .
C8D C9D H9D 120.3 . .
C10D C9D H9D 120.3 . .
C11D C10D C9D 119.7(15) . .
C11D C10D H10D 120.1 . .
C9D C10D H10D 120.1 . .
C10D C11D C12D 119(2) . .
C10D C11D H11D 120.4 . .
C12D C11D H11D 120.4 . .
C11D C12D C7D 125(3) . .
C11D C12D H12D 117.4 . .
C7D C12D H12D 117.4 . .
C2E N1E C6E 113(2) . .
C2E N1E Co1 121.9(9) . .
C6E N1E Co1 125(2) . .
N1E C2E C3E 129(2) . .
N1E C2E H2E 115.7 . .
C3E C2E H2E 115.7 . .
C4E C3E C2E 113(2) . .
C4E C3E H3E 123.5 . .
C2E C3E H3E 123.5 . .
C5E C4E C3E 116.7(18) . .
C5E C4E C7E 122(2) . .
C3E C4E C7E 121.0(18) . .
C6E C5E C4E 121.4(18) . .
C6E C5E H5E 119.3 . .
C4E C5E H5E 119.3 . .
N1E C6E C5E 127(2) . .
N1E C6E H6E 116.3 . .
C5E C6E H6E 116.3 . .
C12E C7E C8E 116.3(17) . .
C12E C7E C4E 120.7(18) . .
C8E C7E C4E 122.1(14) . .
C9E C8E C7E 122.3(13) . .
C9E C8E H8E 118.8 . .
C7E C8E H8E 118.8 . .
C8E C9E C10E 120.4(14) . .
C8E C9E H9E 119.8 . .
C10E C9E H9E 119.8 . .
C9E C10E C11E 115.7(17) . .
C9E C10E H10E 122.2 . .
C11E C10E H10E 122.2 . .
C12E C11E C10E 123(3) . .
C12E C11E H11E 118.3 . .
C10E C11E H11E 118.3 . .
C11E C12E C7E 120(3) . .
C11E C12E H12E 120.2 . .
C7E C12E H12E 120.2 . .
C2F C1F C6F 121.8(8) . .
C2F C1F C8F 122.4(8) . .
C6F C1F C8F 115.8(8) . .
C3F C2F C1F 115.1(9) . .
C3F C2F H2F 122.4 . .
C1F C2F H2F 122.4 . .
C2F C3F C4F 125.1(10) . .
C2F C3F H3F 117.5 . .
C4F C3F H3F 117.5 . .
C5F C4F C3F 113.6(9) . .
C5F C4F H4F 123.2 . .
C3F C4F H4F 123.2 . .
C4F C5F C6F 128.1(9) . .
C4F C5F H5F 115.9 . .
C6F C5F H5F 115.9 . .
C5F C6F C1F 116.1(8) . .
C5F C6F C7F 126.4(8) . .
C1F C6F C7F 117.5(8) . .

loop_
_geom_bond_atom_site_label_1
_geom_bond_atom_site_label_2
_geom_bond_distance
_geom_bond_site_symmetry_2
Co1 N1D 2.071(18) 2_655
Co1 N1D 2.071(19) .
Co1 N13 2.135(6) .
Co1 N21 2.139(6) .
Co1 N1E 2.26(3) 2_655
Co1 N1E 2.26(3) .
Co1 Cl1 2.4651(12) 2_655
Co1 Cl1 2.4651(12) .
N13 C14 1.349(6) 2_655
N13 C14 1.349(6) .
C14 C15 1.366(8) .
C14 H14 0.9500 .
C15 C16 1.418(7) .
C15 H15 0.9500 .
C16 C15 1.418(7) 2_655
C16 C17 1.472(10) .
C17 C18 1.413(6) .
C17 C18 1.413(6) 2_655
C18 C19 1.375(7) .
C18 H18 0.9500 .
C19 C20 1.384(7) .
C19 H19 0.9500 .
C20 C19 1.384(7) 2_655
C20 H20 0.9500 .
N21 C22 1.346(6) .
N21 C22 1.346(6) 2_655
C22 C23 1.373(7) .
C22 H22 0.9500 .
C23 C24 1.400(6) .
C23 H23 0.9500 .
C24 C23 1.400(6) 2_655
C24 C25 1.488(9) .
C25 C26 1.390(6) 2_655
C25 C26 1.390(6) .
C26 C27 1.396(7) .
C26 H26 0.9500 .
C27 C28 1.383(7) .
C27 H27 0.9500 .
C28 C27 1.383(7) 2_655
C28 H28 0.9500 .
C2A C7A 1.365(17) .
C2A C3A 1.55(2) .
C3A C4A 1.34(2) .
C4A C5A 1.36(3) .
C5A C6A 1.339(18) .
C6A C7A 1.375(18) .
C1B C2B 1.3900 .
C1B C6B 1.3900 .
C2B C3B 1.3900 .
C3B C4B 1.3900 .
C4B C5B 1.3900 .
C4B C8B 1.495(10) .
C5B C6B 1.3900 .
C5B C7B 1.492(9) .
C1C C2C 1.3900 .
C1C C6C 1.3900 .
C2C C3C 1.3900 .
C3C C4C 1.3900 .
C4C C5C 1.3900 .
C5C C6C 1.3900 .
N1D C6D 1.36(3) .
N1D C2D 1.3900 .
C2D C3D 1.31(3) .
C2D H2D 0.9500 .
C3D C4D 1.37(3) .
C3D H3D 0.9500 .
C4D C5D 1.37(3) .
C4D C7D 1.47(2) .
C5D C6D 1.37(2) .
C5D H5D 0.9500 .
C6D H6D 0.9500 .
C7D C8D 1.373(17) .
C7D C12D 1.40(2) .
C8D C9D 1.360(14) .
C8D H8D 0.9500 .
C9D C10D 1.379(15) .
C9D H9D 0.9500 .
C10D C11D 1.32(3) .
C10D H10D 0.9500 .
C11D C12D 1.33(3) .
C11D H11D 0.9500 .
C12D H12D 0.9500 .
N1E C2E 1.28(2) .
N1E C6E 1.36(3) .
C2E C3E 1.50(4) .
C2E H2E 0.9500 .
C3E C4E 1.46(4) .
C3E H3E 0.9500 .
C4E C5E 1.37(3) .
C4E C7E 1.47(3) .
C5E C6E 1.36(3) .
C5E H5E 0.9500 .
C6E H6E 0.9500 .
C7E C12E 1.374(19) .
C7E C8E 1.395(15) .
C8E C9E 1.373(14) .
C8E H8E 0.9500 .
C9E C10E 1.385(15) .
C9E H9E 0.9500 .
C10E C11E 1.388(18) .
C10E H10E 0.9500 .
C11E C12E 1.368(19) .
C11E H11E 0.9500 .
C12E H12E 0.9500 .
C1F C2F 1.401(12) .
C1F C6F 1.432(9) .
C1F C8F 1.505(8) .
C2F C3F 1.333(11) .
C2F H2F 0.9500 .
C3F C4F 1.454(12) .
C3F H3F 0.9500 .
C4F C5F 1.308(10) .
C4F H4F 0.9500 .
C5F C6F 1.318(10) .
C5F H5F 0.9500 .
C6F C7F 1.494(8) .
C7F H7F1 0.9800 .
C7F H7F2 0.9800 .
C7F H7F3 0.9800 .
C8F H8F1 0.9800 .
C8F H8F2 0.9800 .
C8F H8F3 0.9800 .
